data_4518713
loop_
_publ_author_name
'Maust, Ruth L.'
'Li, Penghao'
'Shao, Baihao'
'Zeitler, Sarah M.'
'Sun, Peiguan B.'
'Reid, Harrison W.'
'Zakharov, Lev N.'
'Golder, Matthew R.'
'Jasti, Ramesh'

_publ_section_title
;
 Controlled Polymerization of Norbornene Cycloparaphenylenes Expands
 Carbon Nanomaterials Design Space
;
_journal_name_full 'ACS Central Science'
_journal_paper_doi 10.1021/acscentsci.1c00345
_journal_year 2021
_chemical_formula_sum 'C53 H36'
_chemical_formula_weight 672.82
_space_group_crystal_system trigonal
_space_group_IT_number 161
_space_group_name_Hall 'R 3 -2"c'
_space_group_name_H-M_alt 'R 3 c :H'
_atom_sites_solution_hydrogens geom
_audit_creation_method SHELXL-2014/7
_cell_angle_alpha 90
_cell_angle_beta 90
_cell_angle_gamma 120
_cell_formula_units_Z 18
_cell_length_a 16.3451(6)
_cell_length_b 16.3451(6)
_cell_length_c 80.409(3)
_cell_measurement_reflns_used 4174
_cell_measurement_temperature 173(2)
_cell_measurement_theta_max 45.87
_cell_measurement_theta_min 3.30
_cell_volume 18604.2(12)
_computing_cell_refinement 'Bruker SAINT'
_computing_data_collection 'Bruker APEX2'
_computing_data_reduction 'Bruker SAINT'
_computing_molecular_graphics 'Bruker SHELXTL'
_computing_publication_material 'Bruker SHELXTL'
_computing_structure_refinement 'SHELXL-2014/7 (Sheldrick, 2014)'
_computing_structure_solution 'SHELXS-97 (Sheldrick 2008)'
_diffrn_ambient_temperature 173(2)
_diffrn_measured_fraction_theta_full 1.000
_diffrn_measured_fraction_theta_max 1.000
_diffrn_measurement_device_type 'Bruker Apex II CCD'
_diffrn_measurement_method '\f and \w scans'
_diffrn_radiation_type CuK\a
_diffrn_radiation_wavelength 1.54178
_diffrn_reflns_av_R_equivalents 0.0644
_diffrn_reflns_av_unetI/netI 0.0492
_diffrn_reflns_Laue_measured_fraction_full 1.000
_diffrn_reflns_Laue_measured_fraction_max 1.000
_diffrn_reflns_limit_h_max 16
_diffrn_reflns_limit_h_min -15
_diffrn_reflns_limit_k_max 15
_diffrn_reflns_limit_k_min -16
_diffrn_reflns_limit_l_max 76
_diffrn_reflns_limit_l_min -78
_diffrn_reflns_number 24620
_diffrn_reflns_point_group_measured_fraction_full 0.994
_diffrn_reflns_point_group_measured_fraction_max 0.994
_diffrn_reflns_theta_full 49.091
_diffrn_reflns_theta_max 49.091
_diffrn_reflns_theta_min 3.298
_diffrn_source 'Incoatec I\mS'
_exptl_absorpt_coefficient_mu 0.463
_exptl_absorpt_correction_T_max 0.7497
_exptl_absorpt_correction_T_min 0.6511
_exptl_absorpt_correction_type multi-scan
_exptl_absorpt_process_details SADABS
_exptl_crystal_colour yellow
_exptl_crystal_density_diffrn 1.081
_exptl_crystal_description plate
_exptl_crystal_F_000 6372
_exptl_crystal_size_max 0.090
_exptl_crystal_size_mid 0.080
_exptl_crystal_size_min 0.020
_refine_diff_density_max 0.122
_refine_diff_density_min -0.145
_refine_diff_density_rms 0.028
_refine_ls_abs_structure_details
;
 Flack x determined using 1183 quotients [(I+)-(I-)]/[(I+)+(I-)]
 (Parsons, Flack and Wagner, Acta Cryst. B69 (2013) 249-259).
;
_refine_ls_abs_structure_Flack -0.6(10)
_refine_ls_extinction_method none
_refine_ls_goodness_of_fit_ref 0.930
_refine_ls_hydrogen_treatment constr
_refine_ls_matrix_type full
_refine_ls_number_parameters 491
_refine_ls_number_reflns 4056
_refine_ls_number_restraints 497
_refine_ls_restrained_S_all 0.945
_refine_ls_R_factor_all 0.0631
_refine_ls_R_factor_gt 0.0453
_refine_ls_shift/su_max 0.001
_refine_ls_shift/su_mean 0.000
_refine_ls_structure_factor_coef Fsqd
_refine_ls_weighting_details 'w=1/[\s^2^(Fo^2^)+(0.0712P)^2^] where P=(Fo^2^+2Fc^2^)/3'
_refine_ls_weighting_scheme calc
_refine_ls_wR_factor_gt 0.1071
_refine_ls_wR_factor_ref 0.1148
_reflns_Friedel_coverage 0.984
_reflns_Friedel_fraction_full 0.988
_reflns_Friedel_fraction_max 0.988
_reflns_number_gt 3016
_reflns_number_total 4056
_reflns_threshold_expression 'I > 2\s(I)'
_cod_data_source_file oc1c00345_si_003.cif
_cod_data_source_block cu_jasti116_0m_sqd
_cod_depositor_comments
;
The following automatic conversions were performed:

data item '_exptl_absorpt_correction_type' value 'Multi-scan' was
changed to 'multi-scan' in accordance with the
/home/data/users/saulius/crontab/automatic-downloads/rss-feeds/ACS/lib/dictionaries/cif_core.dic
dictionary named 'cif_core.dic' version 2.4.2 last updated on
2011-04-26.

Automatic conversion script
Id: cif_fix_values 7556 2019-12-06 15:28:31Z antanas 
;
_cod_original_cell_volume 18604.1(16)
_cod_database_code 4518713
_shelx_shelxl_version_number 2014/7
_shelx_space_group_comment
;
The symmetry employed for this shelxl refinement is uniquely defined
by the following loop, which should always be used as a source of
symmetry information in preference to the above space-group names.
They are only intended as comments.
;
_shelx_estimated_absorpt_t_min 0.959
_shelx_estimated_absorpt_t_max 0.991

loop_
_space_group_symop_operation_xyz
'x, y, z'
'-y, x-y, z'
'-x+y, -x, z'
'-y, -x, z+1/2'
'-x+y, y, z+1/2'
'x, x-y, z+1/2'
'x+2/3, y+1/3, z+1/3'
'-y+2/3, x-y+1/3, z+1/3'
'-x+y+2/3, -x+1/3, z+1/3'
'-y+2/3, -x+1/3, z+5/6'
'-x+y+2/3, y+1/3, z+5/6'
'x+2/3, x-y+1/3, z+5/6'
'x+1/3, y+2/3, z+2/3'
'-y+1/3, x-y+2/3, z+2/3'
'-x+y+1/3, -x+2/3, z+2/3'
'-y+1/3, -x+2/3, z+7/6'
'-x+y+1/3, y+2/3, z+7/6'
'x+1/3, x-y+2/3, z+7/6'

loop_
_atom_site_label
_atom_site_type_symbol
_atom_site_fract_x
_atom_site_fract_y
_atom_site_fract_z
_atom_site_U_iso_or_equiv
_atom_site_adp_type
_atom_site_occupancy
_atom_site_site_symmetry_order
_atom_site_calc_flag
_atom_site_refinement_flags_posn
_atom_site_refinement_flags_adp
_atom_site_refinement_flags_occupancy
_atom_site_disorder_assembly
_atom_site_disorder_group
C1 C 0.4442(5) 0.4517(5) 0.51903(9) 0.0565(19) Uani 1 1 d . U . . .
C2 C 0.5256(5) 0.4741(5) 0.50990(10) 0.0534(18) Uani 1 1 d . U . . .
H2A H 0.5815 0.4880 0.5158 0.064 Uiso 1 1 calc R U . . .
C3 C 0.5283(5) 0.4769(5) 0.49298(10) 0.0537(18) Uani 1 1 d . U . . .
H3A H 0.5851 0.4912 0.4874 0.064 Uiso 1 1 calc R U . . .
C4 C 0.4479(5) 0.4590(5) 0.48361(10) 0.0562(18) Uani 1 1 d . U . . .
C5 C 0.3635(5) 0.4214(5) 0.49226(10) 0.060(2) Uani 1 1 d . U . . .
C6 C 0.3605(5) 0.4168(5) 0.50939(10) 0.0589(19) Uani 1 1 d . U . . .
C7 C 0.2581(5) 0.3737(6) 0.51455(10) 0.078(2) Uani 0.768(15) 1 d D U P A 1
H7A H 0.2428 0.3494 0.5262 0.093 Uiso 0.768(15) 1 calc R U P A 1
C8 C 0.2237(7) 0.4342(7) 0.50945(16) 0.072(3) Uani 0.768(15) 1 d D U P A 1
H8A H 0.2028 0.4660 0.5167 0.087 Uiso 0.768(15) 1 calc R U P A 1
C9 C 0.2251(7) 0.4390(8) 0.49363(17) 0.066(3) Uani 0.768(15) 1 d D U P A 1
H9A H 0.2058 0.4755 0.4873 0.079 Uiso 0.768(15) 1 calc R U P A 1
C10 C 0.2613(5) 0.3795(5) 0.48649(10) 0.075(2) Uani 0.768(15) 1 d D U P A 1
H10A H 0.2475 0.3615 0.4745 0.090 Uiso 0.768(15) 1 calc R U P A 1
C11 C 0.2140(8) 0.2958(7) 0.5001(2) 0.081(4) Uani 0.768(15) 1 d D U P A 1
H11A H 0.1441 0.2607 0.4998 0.098 Uiso 0.768(15) 1 calc R U P A 1
H11B H 0.2393 0.2520 0.4998 0.098 Uiso 0.768(15) 1 calc R U P A 1
C7A C 0.2581(5) 0.3737(6) 0.51455(10) 0.078(2) Uani 0.232(15) 1 d D U P A 2
H7AA H 0.2460 0.3838 0.5264 0.093 Uiso 0.232(15) 1 calc R U P A 2
C8A C 0.200(3) 0.279(2) 0.5079(3) 0.055(13) Uiso 0.232(15) 1 d D . P A 2
H8AA H 0.1660 0.2228 0.5143 0.066 Uiso 0.232(15) 1 calc R U P A 2
C9A C 0.202(3) 0.284(2) 0.4914(4) 0.068(15) Uiso 0.232(15) 1 d D . P A 2
H9AA H 0.1694 0.2319 0.4840 0.082 Uiso 0.232(15) 1 calc R U P A 2
C10A C 0.2613(5) 0.3795(5) 0.48649(10) 0.075(2) Uani 0.232(15) 1 d D U P A 2
H10B H 0.2528 0.3948 0.4748 0.090 Uiso 0.232(15) 1 calc R U P A 2
C11A C 0.230(4) 0.426(3) 0.5004(3) 0.064(18) Uiso 0.232(15) 1 d D . P A 2
H11C H 0.1618 0.4050 0.5002 0.077 Uiso 0.232(15) 1 calc R U P A 2
H11D H 0.2687 0.4956 0.5008 0.077 Uiso 0.232(15) 1 calc R U P A 2
C12 C 0.4556(5) 0.4916(5) 0.53607(10) 0.0579(18) Uani 1 1 d . U . . .
C13 C 0.5234(6) 0.4970(5) 0.54721(10) 0.068(2) Uani 1 1 d . U . . .
H13A H 0.5447 0.4526 0.5463 0.082 Uiso 1 1 calc R U . . .
C14 C 0.5602(6) 0.5642(6) 0.55933(10) 0.069(2) Uani 1 1 d . U . . .
H14A H 0.6060 0.5656 0.5668 0.083 Uiso 1 1 calc R U . . .
C15 C 0.5314(5) 0.6313(5) 0.56103(9) 0.060(2) Uani 1 1 d . U . . .
C16 C 0.4547(5) 0.6178(5) 0.55122(9) 0.062(2) Uani 1 1 d . U . . .
H16A H 0.4284 0.6575 0.5528 0.075 Uiso 1 1 calc R U . . .
C17 C 0.4166(5) 0.5473(5) 0.53921(10) 0.069(2) Uani 1 1 d . U . . .
H17A H 0.3628 0.5376 0.5331 0.083 Uiso 1 1 calc R U . . .
C18 C 0.5911(5) 0.7249(5) 0.56890(9) 0.0568(19) Uani 1 1 d . U . . .
C19 C 0.6884(6) 0.7599(6) 0.57047(9) 0.061(2) Uani 1 1 d . U . . .
H19A H 0.7122 0.7175 0.5705 0.073 Uiso 1 1 calc R U . . .
C20 C 0.7507(6) 0.8568(6) 0.57202(9) 0.065(2) Uani 1 1 d . U . . .
H20A H 0.8159 0.8787 0.5738 0.078 Uiso 1 1 calc R U . . .
C21 C 0.7203(6) 0.9217(6) 0.57106(9) 0.065(2) Uani 1 1 d . U . . .
C22 C 0.6204(6) 0.8836(6) 0.57246(9) 0.070(2) Uani 1 1 d . U . . .
H22A H 0.5958 0.9248 0.5740 0.084 Uiso 1 1 calc R U . . .
C23 C 0.5598(6) 0.7877(6) 0.57157(9) 0.064(2) Uani 1 1 d . U . . .
H23A H 0.4939 0.7640 0.5728 0.077 Uiso 1 1 calc R U . . .
C24 C 0.7808(6) 1.0188(6) 0.56531(11) 0.073(2) Uani 1 1 d . U . . .
C25 C 0.8629(6) 1.0411(6) 0.55657(11) 0.079(2) Uani 1 1 d . U . . .
H25A H 0.8929 1.0048 0.5584 0.095 Uiso 1 1 calc R U . . .
C26 C 0.9021(6) 1.1159(6) 0.54519(12) 0.084(3) Uani 1 1 d . U . . .
H26A H 0.9580 1.1294 0.5393 0.101 Uiso 1 1 calc R U . . .
C27 C 0.8592(6) 1.1724(5) 0.54227(12) 0.074(2) Uani 1 1 d . U . . .
C28 C 0.7876(7) 1.1598(6) 0.55288(13) 0.084(3) Uani 1 1 d . U . . .
H28A H 0.7643 1.2026 0.5524 0.101 Uiso 1 1 calc R U . . .
C29 C 0.7482(7) 1.0851(6) 0.56439(11) 0.082(2) Uani 1 1 d . U . . .
H29A H 0.6994 1.0786 0.5716 0.099 Uiso 1 1 calc R U . . .
C30 C 0.8740(5) 1.2160(5) 0.52553(11) 0.064(2) Uani 1 1 d . U . . .
C31 C 0.9567(6) 1.2527(5) 0.51660(12) 0.071(2) Uani 1 1 d . U . . .
H31A H 1.0153 1.2761 0.5223 0.085 Uiso 1 1 calc R U . . .
C32 C 0.9547(5) 1.2554(5) 0.49916(13) 0.070(2) Uani 1 1 d . U . . .
H32A H 1.0121 1.2811 0.4931 0.084 Uiso 1 1 calc R U . . .
C33 C 0.8705(6) 1.2213(5) 0.49085(11) 0.064(2) Uani 1 1 d . U . . .
C34 C 0.7901(6) 1.1987(5) 0.49960(11) 0.070(2) Uani 1 1 d . U . . .
H34A H 0.7335 1.1841 0.4939 0.084 Uiso 1 1 calc R U . . .
C35 C 0.7920(5) 1.1974(5) 0.51683(11) 0.065(2) Uani 1 1 d . U . . .
H35A H 0.7366 1.1835 0.5229 0.078 Uiso 1 1 calc R U . . .
C36 C 0.8560(6) 1.1857(5) 0.47310(12) 0.070(2) Uani 1 1 d . U . . .
C37 C 0.9085(6) 1.1418(7) 0.46787(13) 0.097(3) Uani 1 1 d . U . . .
H37A H 0.9667 1.1572 0.4730 0.117 Uiso 1 1 calc R U . . .
C38 C 0.8719(6) 1.0748(7) 0.45478(13) 0.095(3) Uani 1 1 d . U . . .
H38A H 0.9082 1.0480 0.4509 0.115 Uiso 1 1 calc R U . . .
C39 C 0.7866(7) 1.0474(6) 0.44759(11) 0.076(2) Uani 1 1 d . U . . .
C40 C 0.7450(8) 1.1034(7) 0.45093(11) 0.088(3) Uani 1 1 d . U . . .
H40A H 0.6927 1.0951 0.4445 0.105 Uiso 1 1 calc R U . . .
C41 C 0.7800(7) 1.1713(6) 0.46369(12) 0.085(3) Uani 1 1 d . U . . .
H41A H 0.7505 1.2078 0.4658 0.102 Uiso 1 1 calc R U . . .
C42 C 0.7311(6) 0.9532(6) 0.43990(9) 0.062(2) Uani 1 1 d . U . . .
C43 C 0.7670(6) 0.8918(6) 0.43933(10) 0.075(2) Uani 1 1 d . U . . .
H43A H 0.8335 0.9171 0.4393 0.090 Uiso 1 1 calc R U . . .
C44 C 0.7075(6) 0.7940(6) 0.43881(9) 0.067(2) Uani 1 1 d . U . . .
H44A H 0.7338 0.7536 0.4390 0.081 Uiso 1 1 calc R U . . .
C45 C 0.6098(6) 0.7551(6) 0.43796(9) 0.064(2) Uani 1 1 d . U . . .
C46 C 0.5759(6) 0.8171(6) 0.43558(9) 0.066(2) Uani 1 1 d . U . . .
H46A H 0.5106 0.7927 0.4335 0.079 Uiso 1 1 calc R U . . .
C47 C 0.6352(6) 0.9127(6) 0.43619(10) 0.076(2) Uani 1 1 d . U . . .
H47A H 0.6102 0.9531 0.4340 0.091 Uiso 1 1 calc R U . . .
C48 C 0.5483(6) 0.6559(6) 0.44408(8) 0.062(2) Uani 1 1 d . U . . .
C49 C 0.5776(6) 0.5910(6) 0.44509(10) 0.067(2) Uani 1 1 d . U . . .
H49A H 0.6258 0.5959 0.4378 0.080 Uiso 1 1 calc R U . . .
C50 C 0.5382(6) 0.5186(5) 0.45646(11) 0.065(2) Uani 1 1 d . U . . .
H50A H 0.5614 0.4758 0.4571 0.079 Uiso 1 1 calc R U . . .
C51 C 0.4651(5) 0.5058(5) 0.46707(10) 0.0547(19) Uani 1 1 d . U . . .
C52 C 0.4250(5) 0.5612(5) 0.46398(9) 0.063(2) Uani 1 1 d . U . . .
H52A H 0.3685 0.5480 0.4696 0.076 Uiso 1 1 calc R U . . .
C53 C 0.4659(6) 0.6355(6) 0.45287(9) 0.064(2) Uani 1 1 d . U . . .
H53A H 0.4377 0.6735 0.4511 0.077 Uiso 1 1 calc R U . . .

loop_
_atom_site_aniso_label
_atom_site_aniso_U_11
_atom_site_aniso_U_22
_atom_site_aniso_U_33
_atom_site_aniso_U_23
_atom_site_aniso_U_13
_atom_site_aniso_U_12
C1 0.049(4) 0.044(4) 0.069(5) 0.008(3) 0.010(3) 0.017(4)
C2 0.044(4) 0.038(4) 0.067(4) 0.003(4) -0.008(4) 0.013(3)
C3 0.042(4) 0.043(4) 0.070(5) -0.004(4) -0.004(4) 0.017(3)
C4 0.048(4) 0.051(4) 0.061(4) -0.008(3) -0.003(3) 0.019(4)
C5 0.040(4) 0.050(5) 0.078(5) -0.007(4) -0.004(3) 0.013(3)
C6 0.044(4) 0.049(4) 0.075(4) -0.003(4) 0.002(3) 0.016(3)
C7 0.052(4) 0.080(6) 0.090(5) 0.007(4) 0.011(4) 0.026(4)
C8 0.037(6) 0.066(7) 0.099(8) -0.008(6) 0.003(6) 0.014(5)
C9 0.040(7) 0.073(7) 0.087(7) 0.009(6) -0.007(6) 0.029(6)
C10 0.044(4) 0.077(5) 0.091(5) -0.011(4) -0.007(4) 0.021(4)
C11 0.051(7) 0.045(6) 0.129(10) -0.009(6) -0.004(8) 0.009(5)
C7A 0.052(4) 0.080(6) 0.090(5) 0.007(4) 0.011(4) 0.026(4)
C10A 0.044(4) 0.077(5) 0.091(5) -0.011(4) -0.007(4) 0.021(4)
C12 0.055(5) 0.051(4) 0.061(4) 0.015(3) 0.011(3) 0.022(4)
C13 0.096(6) 0.056(5) 0.061(5) 0.009(4) 0.004(4) 0.045(4)
C14 0.093(6) 0.072(5) 0.049(5) 0.005(4) -0.003(4) 0.046(5)
C15 0.072(5) 0.060(5) 0.052(5) 0.010(3) 0.011(4) 0.036(4)
C16 0.064(5) 0.069(5) 0.053(4) 0.003(4) 0.014(4) 0.032(4)
C17 0.050(5) 0.062(5) 0.082(5) 0.006(4) 0.018(4) 0.018(4)
C18 0.062(5) 0.062(4) 0.050(5) 0.004(4) 0.008(4) 0.034(4)
C19 0.074(5) 0.070(5) 0.050(5) 0.001(4) -0.001(4) 0.044(4)
C20 0.078(5) 0.073(5) 0.052(5) 0.000(4) 0.003(4) 0.044(4)
C21 0.082(5) 0.072(5) 0.046(5) -0.008(4) 0.001(4) 0.043(4)
C22 0.088(5) 0.080(5) 0.050(5) -0.006(4) -0.002(4) 0.048(5)
C23 0.075(5) 0.068(5) 0.060(5) 0.009(4) 0.007(4) 0.045(4)
C24 0.073(5) 0.065(5) 0.076(6) -0.009(4) -0.029(4) 0.031(4)
C25 0.054(5) 0.074(6) 0.098(6) 0.004(5) -0.014(4) 0.024(4)
C26 0.062(5) 0.069(6) 0.111(7) -0.004(5) -0.020(5) 0.025(4)
C27 0.073(5) 0.047(5) 0.092(6) -0.018(4) -0.022(4) 0.023(4)
C28 0.108(7) 0.072(6) 0.082(6) -0.015(5) -0.008(5) 0.052(5)
C29 0.121(7) 0.074(6) 0.065(6) -0.007(4) -0.004(5) 0.059(5)
C30 0.049(5) 0.039(4) 0.096(5) -0.002(4) -0.005(4) 0.016(4)
C31 0.055(5) 0.038(4) 0.118(6) 0.002(5) -0.003(4) 0.022(4)
C32 0.042(5) 0.046(5) 0.118(6) 0.020(5) 0.009(4) 0.019(4)
C33 0.046(4) 0.040(4) 0.098(5) 0.013(4) 0.009(4) 0.016(4)
C34 0.054(5) 0.061(5) 0.093(5) 0.005(5) 0.000(4) 0.028(4)
C35 0.045(4) 0.049(5) 0.096(5) -0.008(5) -0.001(4) 0.019(4)
C36 0.061(5) 0.045(5) 0.096(6) 0.023(4) 0.024(4) 0.021(4)
C37 0.055(5) 0.095(7) 0.140(8) -0.013(5) 0.008(5) 0.036(5)
C38 0.062(6) 0.100(7) 0.114(7) 0.000(5) 0.023(5) 0.033(5)
C39 0.084(6) 0.077(5) 0.066(5) 0.022(4) 0.024(4) 0.039(5)
C40 0.121(7) 0.081(6) 0.078(6) 0.009(4) -0.004(5) 0.063(6)
C41 0.115(7) 0.080(6) 0.087(6) 0.007(5) -0.004(5) 0.068(6)
C42 0.078(5) 0.072(5) 0.044(5) 0.020(4) 0.020(4) 0.045(4)
C43 0.075(5) 0.093(6) 0.066(5) 0.008(5) 0.009(4) 0.047(5)
C44 0.077(5) 0.077(5) 0.063(6) 0.004(4) 0.013(4) 0.049(4)
C45 0.070(5) 0.081(5) 0.053(5) 0.002(4) 0.004(4) 0.045(4)
C46 0.081(5) 0.079(5) 0.045(5) 0.011(4) 0.005(4) 0.045(5)
C47 0.077(5) 0.096(6) 0.066(5) 0.027(4) 0.031(4) 0.051(5)
C48 0.079(5) 0.078(5) 0.038(4) -0.002(4) 0.004(4) 0.045(4)
C49 0.077(5) 0.085(6) 0.054(5) -0.004(4) 0.009(4) 0.052(5)
C50 0.067(5) 0.062(5) 0.075(5) -0.004(4) 0.003(4) 0.038(4)
C51 0.041(4) 0.056(5) 0.070(5) -0.010(4) -0.006(3) 0.026(4)
C52 0.047(5) 0.065(5) 0.067(5) -0.004(4) -0.001(4) 0.020(4)
C53 0.065(5) 0.069(5) 0.059(5) -0.008(4) -0.011(4) 0.033(4)

loop_
_atom_type_symbol
_atom_type_description
_atom_type_scat_dispersion_real
_atom_type_scat_dispersion_imag
_atom_type_scat_source
C C 0.0181 0.0091 'International Tables Vol C Tables 4.2.6.8 and 6.1.1.4'
H H 0.0000 0.0000 'International Tables Vol C Tables 4.2.6.8 and 6.1.1.4'

loop_
_geom_angle_atom_site_label_1
_geom_angle_atom_site_label_2
_geom_angle_atom_site_label_3
_geom_angle
_geom_angle_site_symmetry_1
_geom_angle_site_symmetry_3
_geom_angle_publ_flag
C2 C1 C6 114.7(7) . . ?
C2 C1 C12 118.3(7) . . ?
C6 C1 C12 124.3(7) . . ?
C3 C2 C1 122.9(7) . . ?
C3 C2 H2A 118.5 . . ?
C1 C2 H2A 118.5 . . ?
C2 C3 C4 121.0(7) . . ?
C2 C3 H3A 119.5 . . ?
C4 C3 H3A 119.5 . . ?
C5 C4 C3 116.2(7) . . ?
C5 C4 C51 124.5(7) . . ?
C3 C4 C51 116.9(6) . . ?
C4 C5 C6 121.8(7) . . ?
C4 C5 C10A 132.1(7) . . ?
C6 C5 C10A 106.1(7) . . ?
C4 C5 C10 132.1(7) . . ?
C6 C5 C10 106.1(7) . . ?
C5 C6 C1 121.5(7) . . ?
C5 C6 C7A 107.5(7) . . ?
C1 C6 C7A 131.0(7) . . ?
C5 C6 C7 107.5(7) . . ?
C1 C6 C7 131.0(7) . . ?
C8 C7 C6 109.1(7) . . ?
C8 C7 C11 99.5(8) . . ?
C6 C7 C11 97.1(7) . . ?
C8 C7 H7A 116.1 . . ?
C6 C7 H7A 116.1 . . ?
C11 C7 H7A 116.1 . . ?
C9 C8 C7 109.3(10) . . ?
C9 C8 H8A 125.4 . . ?
C7 C8 H8A 125.4 . . ?
C8 C9 C10 110.3(10) . . ?
C8 C9 H9A 124.9 . . ?
C10 C9 H9A 124.9 . . ?
C9 C10 C5 107.1(7) . . ?
C9 C10 C11 96.6(8) . . ?
C5 C10 C11 97.4(7) . . ?
C9 C10 H10A 117.4 . . ?
C5 C10 H10A 117.4 . . ?
C11 C10 H10A 117.4 . . ?
C7 C11 C10 89.0(6) . . ?
C7 C11 H11A 113.8 . . ?
C10 C11 H11A 113.8 . . ?
C7 C11 H11B 113.8 . . ?
C10 C11 H11B 113.8 . . ?
H11A C11 H11B 111.0 . . ?
C8A C7A C6 112.1(16) . . ?
C8A C7A C11A 96(2) . . ?
C6 C7A C11A 95.8(19) . . ?
C8A C7A H7AA 116.6 . . ?
C6 C7A H7AA 116.6 . . ?
C11A C7A H7AA 116.6 . . ?
C9A C8A C7A 109(3) . . ?
C9A C8A H8AA 125.7 . . ?
C7A C8A H8AA 125.7 . . ?
C8A C9A C10A 109(3) . . ?
C8A C9A H9AA 125.5 . . ?
C10A C9A H9AA 125.5 . . ?
C9A C10A C5 113.6(17) . . ?
C9A C10A C11A 97(2) . . ?
C5 C10A C11A 96.5(19) . . ?
C9A C10A H10B 115.5 . . ?
C5 C10A H10B 115.5 . . ?
C11A C10A H10B 115.5 . . ?
C10A C11A C7A 90.0(15) . . ?
C10A C11A H11C 113.6 . . ?
C7A C11A H11C 113.6 . . ?
C10A C11A H11D 113.6 . . ?
C7A C11A H11D 113.6 . . ?
H11C C11A H11D 110.9 . . ?
C17 C12 C13 117.3(7) . . ?
C17 C12 C1 117.6(7) . . ?
C13 C12 C1 122.7(7) . . ?
C14 C13 C12 121.7(7) . . ?
C14 C13 H13A 119.1 . . ?
C12 C13 H13A 119.1 . . ?
C13 C14 C15 121.1(8) . . ?
C13 C14 H14A 119.5 . . ?
C15 C14 H14A 119.5 . . ?
C14 C15 C16 116.5(7) . . ?
C14 C15 C18 122.9(7) . . ?
C16 C15 C18 118.6(7) . . ?
C17 C16 C15 121.2(7) . . ?
C17 C16 H16A 119.4 . . ?
C15 C16 H16A 119.4 . . ?
C12 C17 C16 120.9(8) . . ?
C12 C17 H17A 119.5 . . ?
C16 C17 H17A 119.5 . . ?
C23 C18 C19 116.8(7) . . ?
C23 C18 C15 122.5(7) . . ?
C19 C18 C15 119.2(7) . . ?
C20 C19 C18 120.5(7) . . ?
C20 C19 H19A 119.7 . . ?
C18 C19 H19A 119.7 . . ?
C21 C20 C19 121.9(8) . . ?
C21 C20 H20A 119.1 . . ?
C19 C20 H20A 119.1 . . ?
C20 C21 C22 115.6(8) . . ?
C20 C21 C24 122.9(8) . . ?
C22 C21 C24 120.1(8) . . ?
C23 C22 C21 120.4(8) . . ?
C23 C22 H22A 119.8 . . ?
C21 C22 H22A 119.8 . . ?
C18 C23 C22 122.3(8) . . ?
C18 C23 H23A 118.8 . . ?
C22 C23 H23A 118.8 . . ?
C25 C24 C29 116.9(8) . . ?
C25 C24 C21 118.9(8) . . ?
C29 C24 C21 122.2(9) . . ?
C24 C25 C26 121.2(8) . . ?
C24 C25 H25A 119.4 . . ?
C26 C25 H25A 119.4 . . ?
C25 C26 C27 120.9(9) . . ?
C25 C26 H26A 119.6 . . ?
C27 C26 H26A 119.6 . . ?
C28 C27 C26 117.1(9) . . ?
C28 C27 C30 123.7(8) . . ?
C26 C27 C30 116.4(8) . . ?
C27 C28 C29 121.5(8) . . ?
C27 C28 H28A 119.2 . . ?
C29 C28 H28A 119.2 . . ?
C28 C29 C24 120.7(9) . . ?
C28 C29 H29A 119.6 . . ?
C24 C29 H29A 119.6 . . ?
C31 C30 C35 117.3(8) . . ?
C31 C30 C27 124.8(8) . . ?
C35 C30 C27 116.1(8) . . ?
C30 C31 C32 120.1(8) . . ?
C30 C31 H31A 120.0 . . ?
C32 C31 H31A 120.0 . . ?
C33 C32 C31 120.5(8) . . ?
C33 C32 H32A 119.7 . . ?
C31 C32 H32A 119.7 . . ?
C34 C33 C32 119.4(9) . . ?
C34 C33 C36 115.9(8) . . ?
C32 C33 C36 123.2(8) . . ?
C33 C34 C35 119.5(8) . . ?
C33 C34 H34A 120.2 . . ?
C35 C34 H34A 120.2 . . ?
C34 C35 C30 121.4(8) . . ?
C34 C35 H35A 119.3 . . ?
C30 C35 H35A 119.3 . . ?
C41 C36 C37 118.2(9) . . ?
C41 C36 C33 122.7(8) . . ?
C37 C36 C33 116.9(8) . . ?
C38 C37 C36 118.5(9) . . ?
C38 C37 H37A 120.7 . . ?
C36 C37 H37A 120.7 . . ?
C39 C38 C37 122.6(9) . . ?
C39 C38 H38A 118.7 . . ?
C37 C38 H38A 118.7 . . ?
C38 C39 C40 116.8(9) . . ?
C38 C39 C42 121.1(9) . . ?
C40 C39 C42 120.7(9) . . ?
C41 C40 C39 120.9(9) . . ?
C41 C40 H40A 119.6 . . ?
C39 C40 H40A 119.6 . . ?
C36 C41 C40 120.9(8) . . ?
C36 C41 H41A 119.5 . . ?
C40 C41 H41A 119.5 . . ?
C43 C42 C47 115.4(8) . . ?
C43 C42 C39 120.3(8) . . ?
C47 C42 C39 122.9(8) . . ?
C42 C43 C44 121.5(8) . . ?
C42 C43 H43A 119.2 . . ?
C44 C43 H43A 119.2 . . ?
C45 C44 C43 120.4(8) . . ?
C45 C44 H44A 119.8 . . ?
C43 C44 H44A 119.8 . . ?
C44 C45 C46 117.2(8) . . ?
C44 C45 C48 118.2(7) . . ?
C46 C45 C48 122.5(8) . . ?
C47 C46 C45 121.0(8) . . ?
C47 C46 H46A 119.5 . . ?
C45 C46 H46A 119.5 . . ?
C46 C47 C42 122.4(8) . . ?
C46 C47 H47A 118.8 . . ?
C42 C47 H47A 118.8 . . ?
C49 C48 C53 116.9(7) . . ?
C49 C48 C45 123.5(8) . . ?
C53 C48 C45 117.8(7) . . ?
C48 C49 C50 120.8(7) . . ?
C48 C49 H49A 119.6 . . ?
C50 C49 H49A 119.6 . . ?
C49 C50 C51 122.2(7) . . ?
C49 C50 H50A 118.9 . . ?
C51 C50 H50A 118.9 . . ?
C52 C51 C50 116.3(7) . . ?
C52 C51 C4 117.9(7) . . ?
C50 C51 C4 123.4(7) . . ?
C51 C52 C53 120.9(7) . . ?
C51 C52 H52A 119.5 . . ?
C53 C52 H52A 119.5 . . ?
C52 C53 C48 121.2(7) . . ?
C52 C53 H53A 119.4 . . ?
C48 C53 H53A 119.4 . . ?

loop_
_geom_bond_atom_site_label_1
_geom_bond_atom_site_label_2
_geom_bond_distance
_geom_bond_site_symmetry_2
_geom_bond_publ_flag
C1 C2 1.399(10) . ?
C1 C6 1.420(10) . ?
C1 C12 1.488(10) . ?
C2 C3 1.362(10) . ?
C2 H2A 0.9500 . ?
C3 C4 1.412(10) . ?
C3 H3A 0.9500 . ?
C4 C5 1.384(9) . ?
C4 C51 1.490(10) . ?
C5 C6 1.379(9) . ?
C5 C10A 1.526(9) . ?
C5 C10 1.526(9) . ?
C6 C7A 1.514(9) . ?
C6 C7 1.514(9) . ?
C7 C8 1.421(11) . ?
C7 C11 1.606(14) . ?
C7 H7A 1.0000 . ?
C8 C9 1.273(18) . ?
C8 H8A 0.9500 . ?
C9 C10 1.484(11) . ?
C9 H9A 0.9500 . ?
C10 C11 1.614(15) . ?
C10 H10A 1.0000 . ?
C11 H11A 0.9900 . ?
C11 H11B 0.9900 . ?
C7A C8A 1.46(3) . ?
C7A C11A 1.62(3) . ?
C7A H7AA 1.0000 . ?
C8A C9A 1.33(3) . ?
C8A H8AA 0.9500 . ?
C9A C10A 1.42(3) . ?
C9A H9AA 0.9500 . ?
C10A C11A 1.58(3) . ?
C10A H10B 1.0000 . ?
C11A H11C 0.9900 . ?
C11A H11D 0.9900 . ?
C12 C17 1.371(10) . ?
C12 C13 1.394(11) . ?
C13 C14 1.364(10) . ?
C13 H13A 0.9500 . ?
C14 C15 1.399(10) . ?
C14 H14A 0.9500 . ?
C15 C16 1.401(10) . ?
C15 C18 1.483(10) . ?
C16 C17 1.389(10) . ?
C16 H16A 0.9500 . ?
C17 H17A 0.9500 . ?
C18 C23 1.374(10) . ?
C18 C19 1.401(9) . ?
C19 C20 1.395(11) . ?
C19 H19A 0.9500 . ?
C20 C21 1.380(10) . ?
C20 H20A 0.9500 . ?
C21 C22 1.432(10) . ?
C21 C24 1.464(11) . ?
C22 C23 1.375(10) . ?
C22 H22A 0.9500 . ?
C23 H23A 0.9500 . ?
C24 C25 1.393(11) . ?
C24 C29 1.427(11) . ?
C25 C26 1.400(11) . ?
C25 H25A 0.9500 . ?
C26 C27 1.431(11) . ?
C26 H26A 0.9500 . ?
C27 C28 1.378(12) . ?
C27 C30 1.485(12) . ?
C28 C29 1.406(12) . ?
C28 H28A 0.9500 . ?
C29 H29A 0.9500 . ?
C30 C31 1.376(10) . ?
C30 C35 1.403(10) . ?
C31 C32 1.404(11) . ?
C31 H31A 0.9500 . ?
C32 C33 1.373(10) . ?
C32 H32A 0.9500 . ?
C33 C34 1.368(11) . ?
C33 C36 1.515(11) . ?
C34 C35 1.386(10) . ?
C34 H34A 0.9500 . ?
C35 H35A 0.9500 . ?
C36 C41 1.371(11) . ?
C36 C37 1.430(11) . ?
C37 C38 1.417(13) . ?
C37 H37A 0.9500 . ?
C38 C39 1.361(11) . ?
C38 H38A 0.9500 . ?
C39 C40 1.413(11) . ?
C39 C42 1.475(11) . ?
C40 C41 1.406(12) . ?
C40 H40A 0.9500 . ?
C41 H41A 0.9500 . ?
C42 C43 1.395(11) . ?
C42 C47 1.395(10) . ?
C43 C44 1.396(11) . ?
C43 H43A 0.9500 . ?
C44 C45 1.394(10) . ?
C44 H44A 0.9500 . ?
C45 C46 1.391(10) . ?
C45 C48 1.500(11) . ?
C46 C47 1.368(11) . ?
C46 H46A 0.9500 . ?
C47 H47A 0.9500 . ?
C48 C49 1.368(10) . ?
C48 C53 1.406(10) . ?
C49 C50 1.374(10) . ?
C49 H49A 0.9500 . ?
C50 C51 1.396(10) . ?
C50 H50A 0.9500 . ?
C51 C52 1.379(10) . ?
C52 C53 1.382(10) . ?
C52 H52A 0.9500 . ?
C53 H53A 0.9500 . ?

loop_
_geom_torsion_atom_site_label_1
_geom_torsion_atom_site_label_2
_geom_torsion_atom_site_label_3
_geom_torsion_atom_site_label_4
_geom_torsion
_geom_torsion_site_symmetry_1
_geom_torsion_site_symmetry_2
_geom_torsion_site_symmetry_3
_geom_torsion_site_symmetry_4
_geom_torsion_publ_flag
C6 C1 C2 C3 10.0(10) . . . . ?
C12 C1 C2 C3 -152.0(7) . . . . ?
C1 C2 C3 C4 1.4(11) . . . . ?
C2 C3 C4 C5 -11.9(10) . . . . ?
C2 C3 C4 C51 151.4(7) . . . . ?
C3 C4 C5 C6 10.6(10) . . . . ?
C51 C4 C5 C6 -151.2(7) . . . . ?
C3 C4 C5 C10A -169.7(7) . . . . ?
C51 C4 C5 C10A 28.4(12) . . . . ?
C3 C4 C5 C10 -169.7(7) . . . . ?
C51 C4 C5 C10 28.4(12) . . . . ?
C4 C5 C6 C1 1.0(11) . . . . ?
C10A C5 C6 C1 -178.8(6) . . . . ?
C10 C5 C6 C1 -178.8(6) . . . . ?
C4 C5 C6 C7A 179.1(7) . . . . ?
C10A C5 C6 C7A -0.7(8) . . . . ?
C4 C5 C6 C7 179.1(7) . . . . ?
C10 C5 C6 C7 -0.7(8) . . . . ?
C2 C1 C6 C5 -11.2(10) . . . . ?
C12 C1 C6 C5 149.6(7) . . . . ?
C2 C1 C6 C7A 171.2(7) . . . . ?
C12 C1 C6 C7A -28.0(11) . . . . ?
C2 C1 C6 C7 171.2(7) . . . . ?
C12 C1 C6 C7 -28.0(11) . . . . ?
C5 C6 C7 C8 -63.0(9) . . . . ?
C1 C6 C7 C8 114.9(10) . . . . ?
C5 C6 C7 C11 39.7(9) . . . . ?
C1 C6 C7 C11 -142.4(9) . . . . ?
C6 C7 C8 C9 63.9(10) . . . . ?
C11 C7 C8 C9 -37.1(10) . . . . ?
C7 C8 C9 C10 0.4(11) . . . . ?
C8 C9 C10 C5 -63.8(10) . . . . ?
C8 C9 C10 C11 36.0(10) . . . . ?
C4 C5 C10 C9 -118.8(10) . . . . ?
C6 C5 C10 C9 60.9(9) . . . . ?
C4 C5 C10 C11 141.9(9) . . . . ?
C6 C5 C10 C11 -38.4(8) . . . . ?
C8 C7 C11 C10 53.0(8) . . . . ?
C6 C7 C11 C10 -57.9(7) . . . . ?
C9 C10 C11 C7 -50.6(8) . . . . ?
C5 C10 C11 C7 57.7(7) . . . . ?
C5 C6 C7A C8A 60.4(16) . . . . ?
C1 C6 C7A C8A -121.7(16) . . . . ?
C5 C6 C7A C11A -37.9(15) . . . . ?
C1 C6 C7A C11A 139.9(15) . . . . ?
C6 C7A C8A C9A -62(4) . . . . ?
C11A C7A C8A C9A 37(4) . . . . ?
C7A C8A C9A C10A 1(4) . . . . ?
C8A C9A C10A C5 61(4) . . . . ?
C8A C9A C10A C11A -39(4) . . . . ?
C4 C5 C10A C9A 119.8(17) . . . . ?
C6 C5 C10A C9A -60.5(16) . . . . ?
C4 C5 C10A C11A -139.4(16) . . . . ?
C6 C5 C10A C11A 40.3(15) . . . . ?
C9A C10A C11A C7A 56(3) . . . . ?
C5 C10A C11A C7A -59(2) . . . . ?
C8A C7A C11A C10A -55(3) . . . . ?
C6 C7A C11A C10A 58(2) . . . . ?
C2 C1 C12 C17 120.9(7) . . . . ?
C6 C1 C12 C17 -39.3(9) . . . . ?
C2 C1 C12 C13 -41.1(9) . . . . ?
C6 C1 C12 C13 158.7(7) . . . . ?
C17 C12 C13 C14 -9.4(11) . . . . ?
C1 C12 C13 C14 152.6(7) . . . . ?
C12 C13 C14 C15 -0.4(12) . . . . ?
C13 C14 C15 C16 8.4(11) . . . . ?
C13 C14 C15 C18 -155.3(8) . . . . ?
C14 C15 C16 C17 -6.8(11) . . . . ?
C18 C15 C16 C17 157.7(7) . . . . ?
C13 C12 C17 C16 10.9(10) . . . . ?
C1 C12 C17 C16 -152.0(7) . . . . ?
C15 C16 C17 C12 -2.9(11) . . . . ?
C14 C15 C18 C23 -175.3(8) . . . . ?
C16 C15 C18 C23 21.3(11) . . . . ?
C14 C15 C18 C19 18.8(11) . . . . ?
C16 C15 C18 C19 -144.6(7) . . . . ?
C23 C18 C19 C20 -9.9(11) . . . . ?
C15 C18 C19 C20 156.8(7) . . . . ?
C18 C19 C20 C21 -4.0(12) . . . . ?
C19 C20 C21 C22 14.6(11) . . . . ?
C19 C20 C21 C24 -152.0(8) . . . . ?
C20 C21 C22 C23 -11.9(10) . . . . ?
C24 C21 C22 C23 155.1(8) . . . . ?
C19 C18 C23 C22 12.6(11) . . . . ?
C15 C18 C23 C22 -153.6(7) . . . . ?
C21 C22 C23 C18 -1.7(11) . . . . ?
C20 C21 C24 C25 16.7(12) . . . . ?
C22 C21 C24 C25 -149.4(8) . . . . ?
C20 C21 C24 C29 180.0(8) . . . . ?
C22 C21 C24 C29 13.9(12) . . . . ?
C29 C24 C25 C26 -10.8(12) . . . . ?
C21 C24 C25 C26 153.4(8) . . . . ?
C24 C25 C26 C27 0.4(13) . . . . ?
C25 C26 C27 C28 10.0(12) . . . . ?
C25 C26 C27 C30 -151.7(8) . . . . ?
C26 C27 C28 C29 -9.7(13) . . . . ?
C30 C27 C28 C29 150.5(9) . . . . ?
C27 C28 C29 C24 -0.7(13) . . . . ?
C25 C24 C29 C28 11.0(12) . . . . ?
C21 C24 C29 C28 -152.6(8) . . . . ?
C28 C27 C30 C31 161.5(8) . . . . ?
C26 C27 C30 C31 -38.1(11) . . . . ?
C28 C27 C30 C35 -34.7(11) . . . . ?
C26 C27 C30 C35 125.7(8) . . . . ?
C35 C30 C31 C32 -10.6(10) . . . . ?
C27 C30 C31 C32 153.1(7) . . . . ?
C30 C31 C32 C33 -0.3(11) . . . . ?
C31 C32 C33 C34 10.6(11) . . . . ?
C31 C32 C33 C36 -154.8(7) . . . . ?
C32 C33 C34 C35 -9.4(11) . . . . ?
C36 C33 C34 C35 157.1(7) . . . . ?
C33 C34 C35 C30 -1.9(12) . . . . ?
C31 C30 C35 C34 11.8(11) . . . . ?
C27 C30 C35 C34 -153.3(7) . . . . ?
C34 C33 C36 C41 28.8(10) . . . . ?
C32 C33 C36 C41 -165.3(8) . . . . ?
C34 C33 C36 C37 -133.7(8) . . . . ?
C32 C33 C36 C37 32.1(10) . . . . ?
C41 C36 C37 C38 -9.3(12) . . . . ?
C33 C36 C37 C38 154.1(8) . . . . ?
C36 C37 C38 C39 -3.3(14) . . . . ?
C37 C38 C39 C40 14.1(14) . . . . ?
C37 C38 C39 C42 -152.6(9) . . . . ?
C38 C39 C40 C41 -12.9(13) . . . . ?
C42 C39 C40 C41 153.8(8) . . . . ?
C37 C36 C41 C40 10.4(12) . . . . ?
C33 C36 C41 C40 -152.0(8) . . . . ?
C39 C40 C41 C36 0.7(14) . . . . ?
C38 C39 C42 C43 -2.5(12) . . . . ?
C40 C39 C42 C43 -168.6(8) . . . . ?
C38 C39 C42 C47 163.4(8) . . . . ?
C40 C39 C42 C47 -2.8(11) . . . . ?
C47 C42 C43 C44 -13.8(11) . . . . ?
C39 C42 C43 C44 153.1(7) . . . . ?
C42 C43 C44 C45 3.4(12) . . . . ?
C43 C44 C45 C46 7.8(11) . . . . ?
C43 C44 C45 C48 -156.1(7) . . . . ?
C44 C45 C46 C47 -8.1(11) . . . . ?
C48 C45 C46 C47 155.0(7) . . . . ?
C45 C46 C47 C42 -2.8(12) . . . . ?
C43 C42 C47 C46 13.6(11) . . . . ?
C39 C42 C47 C46 -152.9(7) . . . . ?
C44 C45 C48 C49 -23.1(11) . . . . ?
C46 C45 C48 C49 173.9(8) . . . . ?
C44 C45 C48 C53 141.1(7) . . . . ?
C46 C45 C48 C53 -22.0(11) . . . . ?
C53 C48 C49 C50 -11.3(11) . . . . ?
C45 C48 C49 C50 153.0(8) . . . . ?
C48 C49 C50 C51 2.1(13) . . . . ?
C49 C50 C51 C52 9.0(11) . . . . ?
C49 C50 C51 C4 -153.1(7) . . . . ?
C5 C4 C51 C52 37.3(10) . . . . ?
C3 C4 C51 C52 -124.5(7) . . . . ?
C5 C4 C51 C50 -160.8(7) . . . . ?
C3 C4 C51 C50 37.4(10) . . . . ?
C50 C51 C52 C53 -10.6(10) . . . . ?
C4 C51 C52 C53 152.6(7) . . . . ?
C51 C52 C53 C48 1.4(11) . . . . ?
C49 C48 C53 C52 9.7(11) . . . . ?
C45 C48 C53 C52 -155.5(7) . . . . ?
